data_7219133
loop_
_publ_author_name
'Tenorio Clavijo, Juan Carlos'
'Guimar\~aes, Freddy Fernandes'
'Ellena, Javier'
'Martins, Felipe Terra'

_publ_section_title
;
 Isostructurality and the conformational role of the
 2&#x2032;,3&#x2032;-moieties in the diversity of lamivudine crystal forms
 probed in halide salts
;
_journal_issue 28
_journal_name_full CrystEngComm
_journal_page_first 5187
_journal_paper_doi 10.1039/C4CE02373K
_journal_volume 17
_journal_year 2015
_chemical_absolute_configuration rm
_chemical_formula_moiety 'C8 H12 N3 O3 S, Br'
_chemical_formula_sum 'C8 H12 Br N3 O3 S'
_chemical_formula_weight 310.18
_chemical_name_common Lamivudine_Hydrobromide
_space_group_IT_number 4
_symmetry_cell_setting monoclinic
_symmetry_Int_Tables_number 4
_symmetry_space_group_name_Hall 'P 2yb'
_symmetry_space_group_name_H-M 'P 1 21 1'
_atom_sites_solution_hydrogens geom
_audit_conform_dict_location ftp://ftp.iucr.org/pub/cif_core.dic
_audit_conform_dict_name cif_core.dic
_audit_conform_dict_version 2.4.3
_audit_creation_date 2014-10-28T17:58:29-00:00
_audit_creation_method 'WinGX routine CIF_UPDATE'
_audit_update_record
;
2014-10-29 deposited with the CCDC.
2014-12-18 downloaded from the CCDC.
;
_cell_angle_alpha 90
_cell_angle_beta 104.3040(12)
_cell_angle_gamma 90
_cell_formula_units_Z 2
_cell_length_a 5.61900(10)
_cell_length_b 12.2320(4)
_cell_length_c 8.3840(3)
_cell_measurement_reflns_used 129
_cell_measurement_temperature 100(2)
_cell_measurement_theta_max 26.37
_cell_measurement_theta_min 2.91
_cell_measurement_wavelength 0.71073
_cell_volume 558.38(3)
_computing_cell_refinement 'HKL Scalepack (Otwinowski & Minor 1997)'
_computing_data_collection 'Collect (Bruker AXS BV, 1997-2004)'
_computing_data_reduction 'HKL Denzo and Scalepack (Otwinowski & Minor 1997)'
_computing_molecular_graphics 'ORTEP-3 for Windows (Farrugia, 2012)'
_computing_publication_material 'WinGX publication routines (Farrugia, 2012)'
_computing_structure_refinement 'SHELXL-2012 (Sheldrick, 2012)'
_computing_structure_solution 'SIR-92 (Altomare et al., 1994)'
_diffrn_ambient_temperature 100(2)
_diffrn_detector 'CCD plate'
_diffrn_detector_area_resol_mean 9
_diffrn_measured_fraction_theta_full 0.992
_diffrn_measured_fraction_theta_max 0.994
_diffrn_measurement_device '95mm CCD camera on \k-goniostat'
_diffrn_measurement_device_type KappaCCD
_diffrn_measurement_method 'CCD rotation images, thick slices'
_diffrn_orient_matrix_UB_11 -0.164367
_diffrn_orient_matrix_UB_12 -0.021817
_diffrn_orient_matrix_UB_13 0.015428
_diffrn_orient_matrix_UB_21 -0.068133
_diffrn_orient_matrix_UB_22 0
_diffrn_orient_matrix_UB_23 -0.122048
_diffrn_orient_matrix_UB_31 0.045515
_diffrn_orient_matrix_UB_32 -0.078788
_diffrn_orient_matrix_UB_33 -0.004272
_diffrn_radiation_monochromator 'horizonally mounted graphite crystal'
_diffrn_radiation_probe x-ray
_diffrn_radiation_type MoK\a
_diffrn_radiation_wavelength 0.71073
_diffrn_reflns_av_R_equivalents 0.077
_diffrn_reflns_Laue_measured_fraction_full 0.992
_diffrn_reflns_Laue_measured_fraction_max 0.994
_diffrn_reflns_limit_h_max 6
_diffrn_reflns_limit_h_min -6
_diffrn_reflns_limit_k_max 14
_diffrn_reflns_limit_k_min -14
_diffrn_reflns_limit_l_max 10
_diffrn_reflns_limit_l_min -10
_diffrn_reflns_number 5387
_diffrn_reflns_point_group_measured_fraction_full 0.522
_diffrn_reflns_point_group_measured_fraction_max 0.521
_diffrn_reflns_reduction_process
;
        Scaled and merged with Sortav
        R.H. Blessing, (1987) Cryst. Rev. 1, 3-58
        R.H. Blessing, (1989) J. Appl. Cryst. 22, 396-397
;
_diffrn_reflns_theta_full 25.242
_diffrn_reflns_theta_max 25.678
_diffrn_reflns_theta_min 3.01
_diffrn_source 'Enraf Nonius FR590'
_exptl_absorpt_coefficient_mu 3.864
_exptl_absorpt_correction_T_max 0.683
_exptl_absorpt_correction_T_min 0.318
_exptl_absorpt_correction_type gaussian
_exptl_absorpt_process_details
;
        P. Coppens, L. Leiserowitz, D Rabinovich, Acta Cryst.
        (1965), 18, 1035-1038
;
_exptl_crystal_colour colourless
_exptl_crystal_density_diffrn 1.845
_exptl_crystal_density_method 'not measured'
_exptl_crystal_description prism
_exptl_crystal_F_000 312
_exptl_crystal_size_max 0.384
_exptl_crystal_size_mid 0.3
_exptl_crystal_size_min 0.107
_refine_diff_density_max 0.467
_refine_diff_density_min -0.57
_refine_diff_density_rms 0.109
_refine_ls_abs_structure_details
;
No quotients, so Flack parameter determined by classical intensity fit
;
_refine_ls_abs_structure_Flack 0.037(12)
_refine_ls_extinction_method none
_refine_ls_goodness_of_fit_ref 1.079
_refine_ls_hydrogen_treatment constr
_refine_ls_matrix_type full
_refine_ls_number_constraints 0
_refine_ls_number_parameters 146
_refine_ls_number_reflns 1107
_refine_ls_number_restraints 1
_refine_ls_restrained_S_all 1.078
_refine_ls_R_factor_all 0.0245
_refine_ls_R_factor_gt 0.0239
_refine_ls_shift/su_max 0.001
_refine_ls_shift/su_mean 0
_refine_ls_structure_factor_coef Fsqd
_refine_ls_weighting_details
;
 w=1/[\s^2^(Fo^2^)+(0.0038P)^2^]
 where P=(Fo^2^+2Fc^2^)/3
;
_refine_ls_weighting_scheme calc
_refine_ls_wR_factor_gt 0.0567
_refine_ls_wR_factor_ref 0.057
_reflns_number_gt 1075
_reflns_number_total 1107
_reflns_threshold_expression 'I > 2\s(I)'
_cod_data_source_file c4ce02373k1.cif
_cod_data_source_block shelx
_cod_depositor_comments 'Adding full bibliography for 7219133--7219137.cif.'
_cod_original_sg_symbol_H-M 'P 21'
_cod_database_code 7219133

loop_
_symmetry_equiv_pos_as_xyz
'x, y, z'
'-x, y+1/2, -z'

loop_
_atom_site_label
_atom_site_type_symbol
_atom_site_fract_x
_atom_site_fract_y
_atom_site_fract_z
_atom_site_U_iso_or_equiv
_atom_site_adp_type
_atom_site_occupancy
_atom_site_calc_flag
Br1 Br 0.98295(6) 0.48720(6) 0.85584(4) 0.01532(13) Uani 1 d
S3' S 0.5618(2) 0.16375(9) 0.37028(13) 0.0175(2) Uani 1 d
O2 O 0.4876(6) -0.0486(3) 0.8097(6) 0.0161(8) Uani 1 d
O1' O 0.9422(6) 0.1431(3) 0.6236(4) 0.0136(7) Uani 1 d
O5' O 0.9449(6) 0.3309(3) 0.2828(4) 0.0181(7) Uani 1 d
H5' H 0.8089 0.3585 0.2484 0.027 Uiso 1 calc
N1 N 0.6245(7) 0.1204(3) 0.7591(4) 0.0132(8) Uani 1 d
N3 N 0.3565(6) 0.0995(3) 0.9289(4) 0.0136(7) Uani 1 d
H3 H 0.2836 0.0577 0.9843 0.016 Uiso 1 calc
C5 C 0.4747(8) 0.2787(4) 0.8687(5) 0.0162(10) Uani 1 d
H5 H 0.47 0.3543 0.8795 0.019 Uiso 1 calc
C6 C 0.6177(8) 0.2316(4) 0.7806(5) 0.0132(9) Uani 1 d
H6 H 0.7152 0.276 0.7326 0.016 Uiso 1 calc
C4 C 0.3314(8) 0.2098(4) 0.9445(5) 0.0137(9) Uani 1 d
C2 C 0.4901(8) 0.0500(5) 0.8309(7) 0.0131(12) Uani 1 d
N4 N 0.1816(7) 0.2456(3) 1.0298(4) 0.0165(8) Uani 1 d
H4A H 0.1013 0.2001 1.0747 0.02 Uiso 1 calc
H4B H 0.1633 0.3148 1.041 0.02 Uiso 1 calc
C5' C 0.9737(9) 0.2976(4) 0.4489(5) 0.0190(10) Uani 1 d
H5'1 H 0.8785 0.345 0.5022 0.023 Uiso 1 calc
H5'2 H 1.145 0.3033 0.5079 0.023 Uiso 1 calc
C4' C 0.8882(7) 0.1813(3) 0.4533(5) 0.0137(9) Uani 1 d
H4' H 0.9762 0.1352 0.3912 0.016 Uiso 1 calc
C1' C 0.7651(7) 0.0687(4) 0.6501(5) 0.0153(9) Uani 1 d
H1' H 0.847 0.0026 0.7031 0.018 Uiso 1 calc
C2' C 0.5934(9) 0.0385(4) 0.4849(5) 0.0164(9) Uani 1 d
H2'1 H 0.4357 0.0137 0.4987 0.02 Uiso 1 calc
H2'2 H 0.6644 -0.0184 0.4305 0.02 Uiso 1 calc

loop_
_atom_site_aniso_label
_atom_site_aniso_U_11
_atom_site_aniso_U_22
_atom_site_aniso_U_33
_atom_site_aniso_U_23
_atom_site_aniso_U_13
_atom_site_aniso_U_12
Br1 0.0169(2) 0.0140(2) 0.0162(2) 0.0014(2) 0.00630(14) 0.00265(18)
S3' 0.0150(5) 0.0218(6) 0.0143(5) 0.0021(4) 0.0009(4) -0.0002(5)
O2 0.0194(19) 0.0122(17) 0.0160(17) -0.0030(14) 0.0033(14) -0.0011(12)
O1' 0.0141(15) 0.0149(17) 0.0110(15) 0.0031(13) 0.0016(11) -0.0016(13)
O5' 0.0190(17) 0.0232(18) 0.0137(17) 0.0051(15) 0.0067(13) 0.0036(14)
N1 0.0175(19) 0.0107(18) 0.0114(18) -0.0005(14) 0.0035(14) 0.0010(15)
N3 0.0129(18) 0.0142(17) 0.0139(18) 0.0020(15) 0.0038(14) -0.0006(14)
C5 0.020(3) 0.014(2) 0.013(2) 0.0001(16) 0.0013(19) 0.0004(16)
C6 0.014(2) 0.015(2) 0.009(2) 0.0027(17) 0.0007(16) -0.0017(17)
C4 0.015(2) 0.014(2) 0.010(2) 0.0004(16) -0.0021(17) 0.0018(16)
C2 0.010(3) 0.016(3) 0.013(2) 0.0014(19) 0.0012(19) 0.0015(16)
N4 0.0185(19) 0.0146(18) 0.0188(19) 0.0016(16) 0.0093(16) 0.0034(16)
C5' 0.025(3) 0.017(2) 0.016(2) 0.0003(19) 0.005(2) 0.000(2)
C4' 0.014(2) 0.014(2) 0.014(2) 0.0005(18) 0.0048(17) -0.0012(17)
C1' 0.018(2) 0.013(2) 0.017(2) 0.0013(18) 0.0080(17) 0.0008(17)
C2' 0.021(2) 0.015(2) 0.014(2) 0.0018(18) 0.0053(18) -0.0010(18)

loop_
_atom_type_symbol
_atom_type_description
_atom_type_scat_dispersion_real
_atom_type_scat_dispersion_imag
_atom_type_scat_source
C C 0.0033 0.0016 'International Tables Vol C Tables 4.2.6.8 and 6.1.1.4'
H H 0 0 'International Tables Vol C Tables 4.2.6.8 and 6.1.1.4'
N N 0.0061 0.0033 'International Tables Vol C Tables 4.2.6.8 and 6.1.1.4'
O O 0.0106 0.006 'International Tables Vol C Tables 4.2.6.8 and 6.1.1.4'
S S 0.1246 0.1234 'International Tables Vol C Tables 4.2.6.8 and 6.1.1.4'
Br Br -0.2901 2.4595 'International Tables Vol C Tables 4.2.6.8 and 6.1.1.4'

loop_
_exptl_crystal_face_index_h
_exptl_crystal_face_index_k
_exptl_crystal_face_index_l
_exptl_crystal_face_perp_dist
0 1 0 0.134
0 -1 0 0.166
1 0 0 0.207
-1 0 0 0.177
0 0 -1 0.098
0 0 1 0.009

loop_
_geom_angle_atom_site_label_1
_geom_angle_atom_site_label_2
_geom_angle_atom_site_label_3
_geom_angle
C2' S3' C4' 86.5(2)
C1' O1' C4' 112.1(3)
C5' O5' H5' 109.5
C6 N1 C2 121.7(4)
C6 N1 C1' 122.5(4)
C2 N1 C1' 115.7(4)
C4 N3 C2 125.1(4)
C4 N3 H3 117.5
C2 N3 H3 117.5
C6 C5 C4 118.2(4)
C6 C5 H5 120.9
C4 C5 H5 120.9
C5 C6 N1 122.4(4)
C5 C6 H6 118.8
N1 C6 H6 118.8
N4 C4 N3 118.7(4)
N4 C4 C5 123.9(4)
N3 C4 C5 117.4(4)
O2 C2 N1 122.9(6)
O2 C2 N3 122.2(6)
N1 C2 N3 115.0(5)
C4 N4 H4A 120
C4 N4 H4B 120
H4A N4 H4B 120
O5' C5' C4' 109.5(4)
O5' C5' H5'1 109.8
C4' C5' H5'1 109.8
O5' C5' H5'2 109.8
C4' C5' H5'2 109.8
H5'1 C5' H5'2 108.2
O1' C4' C5' 109.6(3)
O1' C4' S3' 106.5(3)
C5' C4' S3' 113.7(3)
O1' C4' H4' 109
C5' C4' H4' 109
S3' C4' H4' 109
O1' C1' N1 109.0(3)
O1' C1' C2' 109.1(3)
N1 C1' C2' 110.4(3)
O1' C1' H1' 109.5
N1 C1' H1' 109.5
C2' C1' H1' 109.5
C1' C2' S3' 103.7(3)
C1' C2' H2'1 111
S3' C2' H2'1 111
C1' C2' H2'2 111
S3' C2' H2'2 111
H2'1 C2' H2'2 109

loop_
_geom_bond_atom_site_label_1
_geom_bond_atom_site_label_2
_geom_bond_distance
S3' C2' 1.794(5)
S3' C4' 1.806(4)
O2 C2 1.219(6)
O1' C1' 1.406(5)
O1' C4' 1.461(5)
O5' C5' 1.421(6)
O5' H5' 0.82
N1 C6 1.374(6)
N1 C2 1.378(7)
N1 C1' 1.488(5)
N3 C4 1.366(6)
N3 C2 1.382(6)
N3 H3 0.86
C5 C6 1.348(6)
C5 C4 1.420(6)
C5 H5 0.93
C6 H6 0.93
C4 N4 1.307(6)
N4 H4A 0.86
N4 H4B 0.86
C5' C4' 1.506(6)
C5' H5'1 0.97
C5' H5'2 0.97
C4' H4' 0.98
C1' C2' 1.525(6)
C1' H1' 0.98
C2' H2'1 0.97
C2' H2'2 0.97

loop_
_geom_torsion_atom_site_label_1
_geom_torsion_atom_site_label_2
_geom_torsion_atom_site_label_3
_geom_torsion_atom_site_label_4
_geom_torsion
C4 C5 C6 N1 1.5(6)
C2 N1 C6 C5 -2.0(7)
C1' N1 C6 C5 174.5(4)
C2 N3 C4 N4 173.9(4)
C2 N3 C4 C5 -7.3(7)
C6 C5 C4 N4 -178.4(4)
C6 C5 C4 N3 2.8(6)
C6 N1 C2 O2 177.8(5)
C1' N1 C2 O2 1.0(7)
C6 N1 C2 N3 -2.0(6)
C1' N1 C2 N3 -178.7(4)
C4 N3 C2 O2 -173.0(5)
C4 N3 C2 N1 6.7(6)
C1' O1' C4' C5' 147.0(4)
C1' O1' C4' S3' 23.6(4)
O5' C5' C4' O1' 173.9(3)
O5' C5' C4' S3' -67.0(4)
C2' S3' C4' O1' -38.6(3)
C2' S3' C4' C5' -159.4(4)
C4' O1' C1' N1 -112.0(4)
C4' O1' C1' C2' 8.5(5)
C6 N1 C1' O1' 19.6(5)
C2 N1 C1' O1' -163.7(3)
C6 N1 C1' C2' -100.2(4)
C2 N1 C1' C2' 76.5(5)
O1' C1' C2' S3' -36.9(4)
N1 C1' C2' S3' 82.8(4)
C4' S3' C2' C1' 42.2(3)
